data_7037023
loop_
_publ_author_name
'Lin, Xinsong'
'Tabassum, Danisa'
'Mar, Arthur'

_publ_section_title
;
 Narrowing the gap: from semiconductor to semimetal in the homologous
 series of rare-earth zinc arsenides RE2-yZn4As4&#x00B7;n(REAs) and
 Mn-substituted derivatives RE2-yMnxZn4-xAs4&#x00B7;n(REAs) (RE = La-Nd,
 Sm, Gd).
;
_journal_issue 46
_journal_name_full 'Dalton transactions (Cambridge, England : 2003)'
_journal_page_first 20254
_journal_page_last 20264
_journal_paper_doi 10.1039/c5dt03596a
_journal_volume 44
_journal_year 2015
_chemical_formula_structural 'Gd5.27 Mn0.62 Zn3.38 As8'
_chemical_formula_sum 'As8 Gd5.27 Mn0.62 Zn3.38'
_chemical_formula_weight 1682.59
_chemical_name_common 'gadolinium manganese zinc arsenide (5.3/0.6/3.4/8)'
_chemical_name_systematic 'gadolinium manganese zinc arsenide (5.3/0.6/3.4/8)'
_space_group_crystal_system trigonal
_space_group_IT_number 166
_space_group_name_Hall '-R 3 2"'
_space_group_name_H-M_alt 'R -3 m :H'
_symmetry_space_group_name_Hall '-R 3 2"'
_symmetry_space_group_name_H-M 'R -3 m :H'
_atom_sites_solution_primary direct
_atom_sites_solution_secondary difmap
_audit_creation_method SHELXL-2013
_cell_angle_alpha 90
_cell_angle_beta 90
_cell_angle_gamma 120
_cell_formula_units_Z 3
_cell_length_a 4.1398(12)
_cell_length_b 4.1398(12)
_cell_length_c 81.17(2)
_cell_measurement_reflns_used 1323
_cell_measurement_temperature 296(2)
_cell_measurement_theta_max 32.87
_cell_measurement_theta_min 5.28
_cell_volume 1204.7(6)
_computing_cell_refinement 'Bruker SAINT 7.68A (Bruker, 2009)'
_computing_data_collection 'Bruker APEX 2 (Bruker, 2008)'
_computing_data_reduction 'Bruker SAINT 7.68A'
_computing_molecular_graphics 'ATOMS 5.1 (Dowty, 1999)'
_computing_publication_material 'Bruker SHELXTL'
_computing_structure_refinement 'Bruker SHELXTL'
_computing_structure_solution 'Bruker SHELXTL'
_diffrn_ambient_temperature 296(2)
_diffrn_measured_fraction_theta_full 0.994
_diffrn_measured_fraction_theta_max 0.994
_diffrn_measurement_device_type 'Bruker PLATFORM/SMART APEX II CCD'
_diffrn_measurement_method '\w and \f scans'
_diffrn_radiation_type MoK\a
_diffrn_radiation_wavelength 0.71073
_diffrn_reflns_av_R_equivalents 0.0512
_diffrn_reflns_av_unetI/netI 0.0253
_diffrn_reflns_laue_measured_fraction_full 0.994
_diffrn_reflns_laue_measured_fraction_max 0.994
_diffrn_reflns_limit_h_max 6
_diffrn_reflns_limit_h_min -6
_diffrn_reflns_limit_k_max 6
_diffrn_reflns_limit_k_min -6
_diffrn_reflns_limit_l_max 123
_diffrn_reflns_limit_l_min -123
_diffrn_reflns_number 5634
_diffrn_reflns_point_group_measured_fraction_full 0.994
_diffrn_reflns_point_group_measured_fraction_max 0.994
_diffrn_reflns_theta_full 25.242
_diffrn_reflns_theta_max 33.153
_diffrn_reflns_theta_min 2.258
_diffrn_source 'fine-focus sealed tube'
_exptl_absorpt_coefficient_mu 43.152
_exptl_absorpt_correction_T_max 0.4991
_exptl_absorpt_correction_T_min 0.2607
_exptl_absorpt_correction_type numerical
_exptl_absorpt_process_details 'Bruker SHELXTL (Sheldrick, 2013)'
_exptl_crystal_colour black
_exptl_crystal_density_diffrn 6.957
_exptl_crystal_description irregular
_exptl_crystal_F_000 2154
_exptl_crystal_size_max 0.047
_exptl_crystal_size_mid 0.036
_exptl_crystal_size_min 0.021
_refine_diff_density_max 3.994
_refine_diff_density_min -5.180
_refine_diff_density_rms 0.426
_refine_ls_extinction_method none
_refine_ls_goodness_of_fit_ref 1.091
_refine_ls_hydrogen_treatment undef
_refine_ls_matrix_type full
_refine_ls_number_parameters 32
_refine_ls_number_reflns 705
_refine_ls_number_restraints 0
_refine_ls_restrained_S_all 1.091
_refine_ls_R_factor_all 0.0459
_refine_ls_R_factor_gt 0.0332
_refine_ls_shift/su_max 0.002
_refine_ls_shift/su_mean 0.000
_refine_ls_structure_factor_coef Fsqd
_refine_ls_weighting_details 'w=1/[\s^2^(Fo^2^)+(0.0432P)^2^+7.2599P] where P=(Fo^2^+2Fc^2^)/3'
_refine_ls_weighting_scheme calc
_refine_ls_wR_factor_gt 0.0823
_refine_ls_wR_factor_ref 0.0878
_reflns_Friedel_coverage 0.000
_reflns_number_gt 568
_reflns_number_total 705
_reflns_threshold_expression 'I > 2\s(I)'
_cod_data_source_file c5dt03596a2.cif
_cod_data_source_block Gd6-x(Mn,Zn)4As8
_cod_depositor_comments 'Adding full bibliography for 7037017--7037025.cif.'
_cod_original_cell_volume 1204.8(8)
_cod_database_code 7037023
_shelx_space_group_comment
;
The symmetry employed for this shelxl refinement is uniquely defined
by the following loop, which should always be used as a source of
symmetry information in preference to the above space-group names.
They are only intended as comments.
;
_shelx_estimated_absorpt_t_min 0.236
_shelx_estimated_absorpt_t_max 0.464
_shelxl_version_number 2013-4

loop_
_space_group_symop_operation_xyz
'x, y, z'
'-y, x-y, z'
'-x+y, -x, z'
'y, x, -z'
'x-y, -y, -z'
'-x, -x+y, -z'
'x+2/3, y+1/3, z+1/3'
'-y+2/3, x-y+1/3, z+1/3'
'-x+y+2/3, -x+1/3, z+1/3'
'y+2/3, x+1/3, -z+1/3'
'x-y+2/3, -y+1/3, -z+1/3'
'-x+2/3, -x+y+1/3, -z+1/3'
'x+1/3, y+2/3, z+2/3'
'-y+1/3, x-y+2/3, z+2/3'
'-x+y+1/3, -x+2/3, z+2/3'
'y+1/3, x+2/3, -z+2/3'
'x-y+1/3, -y+2/3, -z+2/3'
'-x+1/3, -x+y+2/3, -z+2/3'
'-x, -y, -z'
'y, -x+y, -z'
'x-y, x, -z'
'-y, -x, z'
'-x+y, y, z'
'x, x-y, z'
'-x+2/3, -y+1/3, -z+1/3'
'y+2/3, -x+y+1/3, -z+1/3'
'x-y+2/3, x+1/3, -z+1/3'
'-y+2/3, -x+1/3, z+1/3'
'-x+y+2/3, y+1/3, z+1/3'
'x+2/3, x-y+1/3, z+1/3'
'-x+1/3, -y+2/3, -z+2/3'
'y+1/3, -x+y+2/3, -z+2/3'
'x-y+1/3, x+2/3, -z+2/3'
'-y+1/3, -x+2/3, z+2/3'
'-x+y+1/3, y+2/3, z+2/3'
'x+1/3, x-y+2/3, z+2/3'

loop_
_atom_site_label
_atom_site_type_symbol
_atom_site_fract_x
_atom_site_fract_y
_atom_site_fract_z
_atom_site_U_iso_or_equiv
_atom_site_adp_type
_atom_site_occupancy
_atom_site_site_symmetry_order
_atom_site_calc_flag
_atom_site_refinement_flags_posn
_atom_site_refinement_flags_adp
_atom_site_refinement_flags_occupancy
Gd1 Gd 0.0000 0.0000 0.29192(2) 0.01118(16) Uani 1 6 d S T P
Gd2 Gd 0.0000 0.0000 0.41624(2) 0.01335(17) Uani 1 6 d S T P
Gd3 Gd 0.0000 0.0000 0.5000 0.0292(13) Uani 0.271(5) 12 d S T .
Gd4 Gd 0.0000 0.0000 0.0000 0.01093(19) Uani 1 12 d S T P
Zn1 Zn 0.0000 0.0000 0.11600(2) 0.0252(4) Uani 1 6 d S T P
Zn2 Zn 0.0000 0.0000 0.19511(4) 0.0276(6) Uani 0.692(5) 6 d S T P
Mn2 Mn 0.0000 0.0000 0.18112(11) 0.0276(6) Uani 0.308(5) 6 d S T P
As1 As 0.0000 0.0000 0.06269(2) 0.0108(3) Uani 1 6 d S T P
As2 As 0.0000 0.0000 0.14706(2) 0.0189(3) Uani 1 6 d S T P
As3 As 0.0000 0.0000 0.22855(2) 0.0128(3) Uani 1 6 d S T P
As4 As 0.0000 0.0000 0.35423(2) 0.0107(3) Uani 1 6 d S T P

loop_
_atom_site_aniso_label
_atom_site_aniso_U_11
_atom_site_aniso_U_22
_atom_site_aniso_U_33
_atom_site_aniso_U_23
_atom_site_aniso_U_13
_atom_site_aniso_U_12
Gd1 0.0102(2) 0.0102(2) 0.0131(3) 0.000 0.000 0.00512(10)
Gd2 0.0119(2) 0.0119(2) 0.0162(3) 0.000 0.000 0.00596(10)
Gd3 0.0303(17) 0.0303(17) 0.027(2) 0.000 0.000 0.0152(8)
Gd4 0.0101(3) 0.0101(3) 0.0125(4) 0.000 0.000 0.00506(13)
Zn1 0.0242(6) 0.0242(6) 0.0271(10) 0.000 0.000 0.0121(3)
Zn2 0.0238(8) 0.0238(8) 0.0351(14) 0.000 0.000 0.0119(4)
Mn2 0.0238(8) 0.0238(8) 0.0351(14) 0.000 0.000 0.0119(4)
As1 0.0092(4) 0.0092(4) 0.0139(6) 0.000 0.000 0.00461(18)
As2 0.0191(5) 0.0191(5) 0.0184(7) 0.000 0.000 0.0096(2)
As3 0.0116(4) 0.0116(4) 0.0152(6) 0.000 0.000 0.00580(19)
As4 0.0097(4) 0.0097(4) 0.0128(6) 0.000 0.000 0.00486(19)

loop_
_atom_type_symbol
_atom_type_description
_atom_type_scat_dispersion_real
_atom_type_scat_dispersion_imag
_atom_type_scat_source
Mn Mn 0.3368 0.7283 'International Tables Vol C Tables 4.2.6.8 and 6.1.1.4'
Zn Zn 0.2839 1.4301 'International Tables Vol C Tables 4.2.6.8 and 6.1.1.4'
As As 0.0499 2.0058 'International Tables Vol C Tables 4.2.6.8 and 6.1.1.4'
Gd Gd -0.1653 3.9035 'International Tables Vol C Tables 4.2.6.8 and 6.1.1.4'

loop_
_geom_angle_atom_site_label_1
_geom_angle_atom_site_label_2
_geom_angle_atom_site_label_3
_geom_angle
_geom_angle_site_symmetry_1
_geom_angle_site_symmetry_3
As4 Gd1 As4 90.57(3) 31 31_445
As4 Gd1 As4 90.57(3) 31 31_545
As4 Gd1 As4 90.57(3) 31_445 31_545
As4 Gd1 As1 179.00(3) 31 25_445
As4 Gd1 As1 90.13(2) 31_445 25_445
As4 Gd1 As1 90.13(2) 31_545 25_445
As4 Gd1 As1 90.13(2) 31 25
As4 Gd1 As1 179.00(3) 31_445 25
As4 Gd1 As1 90.13(2) 31_545 25
As1 Gd1 As1 89.15(3) 25_445 25
As4 Gd1 As1 90.13(2) 31 25_455
As4 Gd1 As1 90.13(2) 31_445 25_455
As4 Gd1 As1 179.00(3) 31_545 25_455
As1 Gd1 As1 89.15(3) 25_445 25_455
As1 Gd1 As1 89.15(3) 25 25_455
As1 Gd2 As1 91.13(3) 7_445 7
As1 Gd2 As1 91.13(3) 7_445 7_455
As1 Gd2 As1 91.13(3) 7 7_455
As1 Gd2 As3 177.84(3) 7_445 31
As1 Gd2 As3 90.37(3) 7 31
As1 Gd2 As3 90.37(2) 7_455 31
As1 Gd2 As3 90.37(2) 7_445 31_445
As1 Gd2 As3 177.84(3) 7 31_445
As1 Gd2 As3 90.37(2) 7_455 31_445
As3 Gd2 As3 88.08(3) 31 31_445
As1 Gd2 As3 90.37(2) 7_445 31_545
As1 Gd2 As3 90.37(2) 7 31_545
As1 Gd2 As3 177.84(3) 7_455 31_545
As3 Gd2 As3 88.08(3) 31 31_545
As3 Gd2 As3 88.08(4) 31_445 31_545
As1 Gd2 Zn1 134.168(15) 7_445 7
As1 Gd2 Zn1 82.80(4) 7 7
As1 Gd2 Zn1 134.167(16) 7_455 7
As3 Gd2 Zn1 44.572(15) 31 7
As3 Gd2 Zn1 95.05(4) 31_445 7
As3 Gd2 Zn1 44.573(15) 31_545 7
As1 Gd2 Zn1 82.80(4) 7_445 7_445
As1 Gd2 Zn1 134.168(15) 7 7_445
As1 Gd2 Zn1 134.167(15) 7_455 7_445
As3 Gd2 Zn1 95.05(4) 31 7_445
As3 Gd2 Zn1 44.572(15) 31_445 7_445
As3 Gd2 Zn1 44.573(15) 31_545 7_445
Zn1 Gd2 Zn1 70.29(4) 7 7_445
As1 Gd2 Zn1 134.167(15) 7_445 7_455
As1 Gd2 Zn1 134.167(15) 7 7_455
As1 Gd2 Zn1 82.80(4) 7_455 7_455
As3 Gd2 Zn1 44.573(15) 31 7_455
As3 Gd2 Zn1 44.573(15) 31_445 7_455
As3 Gd2 Zn1 95.05(4) 31_545 7_455
Zn1 Gd2 Zn1 70.29(4) 7 7_455
Zn1 Gd2 Zn1 70.29(4) 7_445 7_455
Mn2 Gd3 Mn2 180.0(3) 31_445 7
Mn2 Gd3 Mn2 102.1(2) 31_445 31
Mn2 Gd3 Mn2 77.9(2) 7 31
Mn2 Gd3 Mn2 77.9(2) 31_445 7_445
Mn2 Gd3 Mn2 102.1(2) 7 7_445
Mn2 Gd3 Mn2 180.0(3) 31 7_445
Mn2 Gd3 Mn2 102.1(2) 31_445 31_545
Mn2 Gd3 Mn2 77.9(2) 7 31_545
Mn2 Gd3 Mn2 102.1(2) 31 31_545
Mn2 Gd3 Mn2 77.9(2) 7_445 31_545
Mn2 Gd3 Mn2 77.9(2) 31_445 7_455
Mn2 Gd3 Mn2 102.1(2) 7 7_455
Mn2 Gd3 Mn2 77.9(2) 31 7_455
Mn2 Gd3 Mn2 102.1(2) 7_445 7_455
Mn2 Gd3 Mn2 180.0(3) 31_545 7_455
Mn2 Gd3 As2 128.16(7) 31_445 31
Mn2 Gd3 As2 51.84(7) 7 31
Mn2 Gd3 As2 59.79(18) 31 31
Mn2 Gd3 As2 120.21(18) 7_445 31
Mn2 Gd3 As2 128.15(7) 31_545 31
Mn2 Gd3 As2 51.85(7) 7_455 31
Mn2 Gd3 As2 51.84(7) 31_445 7_445
Mn2 Gd3 As2 128.16(7) 7 7_445
Mn2 Gd3 As2 120.21(18) 31 7_445
Mn2 Gd3 As2 59.79(18) 7_445 7_445
Mn2 Gd3 As2 51.85(7) 31_545 7_445
Mn2 Gd3 As2 128.15(7) 7_455 7_445
As2 Gd3 As2 180.0 31 7_445
Mn2 Gd3 As2 59.79(18) 31_445 31_445
Mn2 Gd3 As2 120.21(18) 7 31_445
Mn2 Gd3 As2 128.16(7) 31 31_445
Mn2 Gd3 As2 51.84(7) 7_445 31_445
Mn2 Gd3 As2 128.15(7) 31_545 31_445
Mn2 Gd3 As2 51.85(7) 7_455 31_445
As2 Gd3 As2 92.26(3) 31 31_445
As2 Gd3 As2 87.74(3) 7_445 31_445
Mn2 Gd3 As2 120.21(18) 31_445 7
Mn2 Gd3 As2 59.79(18) 7 7
Mn2 Gd3 As2 51.84(7) 31 7
Mn2 Gd3 As2 128.16(7) 7_445 7
Mn2 Gd3 As2 51.85(7) 31_545 7
Mn2 Gd3 As2 128.15(7) 7_455 7
As2 Gd3 As2 87.74(3) 31 7
As2 Gd3 As2 92.26(3) 7_445 7
As2 Gd3 As2 180.00(5) 31_445 7
Mn2 Gd3 As2 128.15(7) 31_445 31_545
Mn2 Gd3 As2 51.85(7) 7 31_545
Mn2 Gd3 As2 128.15(7) 31 31_545
Mn2 Gd3 As2 51.85(7) 7_445 31_545
Mn2 Gd3 As2 59.79(18) 31_545 31_545
Mn2 Gd3 As2 120.21(18) 7_455 31_545
As2 Gd3 As2 92.26(3) 31 31_545
As2 Gd3 As2 87.74(3) 7_445 31_545
As2 Gd3 As2 92.26(3) 31_445 31_545
As2 Gd3 As2 87.74(3) 7 31_545
Mn2 Gd3 As2 51.85(7) 31_445 7_455
Mn2 Gd3 As2 128.15(7) 7 7_455
Mn2 Gd3 As2 51.85(7) 31 7_455
Mn2 Gd3 As2 128.15(7) 7_445 7_455
Mn2 Gd3 As2 120.21(18) 31_545 7_455
Mn2 Gd3 As2 59.79(18) 7_455 7_455
As2 Gd3 As2 87.74(3) 31 7_455
As2 Gd3 As2 92.26(3) 7_445 7_455
As2 Gd3 As2 87.74(3) 31_445 7_455
As2 Gd3 As2 92.26(3) 7 7_455
As2 Gd3 As2 180.00(5) 31_545 7_455
As4 Gd4 As4 180.00(4) 25_445 13_554
As4 Gd4 As4 89.86(3) 25_445 25
As4 Gd4 As4 90.14(3) 13_554 25
As4 Gd4 As4 90.14(3) 25_445 13_444
As4 Gd4 As4 89.86(3) 13_554 13_444
As4 Gd4 As4 180.00(4) 25 13_444
As4 Gd4 As4 90.14(3) 25_445 13_544
As4 Gd4 As4 89.86(3) 13_554 13_544
As4 Gd4 As4 90.14(3) 25 13_544
As4 Gd4 As4 89.86(3) 13_444 13_544
As4 Gd4 As4 89.86(3) 25_445 25_455
As4 Gd4 As4 90.14(3) 13_554 25_455
As4 Gd4 As4 89.86(3) 25 25_455
As4 Gd4 As4 90.14(3) 13_444 25_455
As4 Gd4 As4 180.00(4) 13_544 25_455
As2 Zn1 As3 110.84(5) . 25_445
As2 Zn1 As3 110.84(5) . 25
As3 Zn1 As3 108.06(5) 25_445 25
As2 Zn1 As3 110.84(5) . 25_455
As3 Zn1 As3 108.06(5) 25_445 25_455
As3 Zn1 As3 108.06(5) 25 25_455
As2 Zn1 Zn2 52.95(6) . 25
As3 Zn1 Zn2 125.97(3) 25_445 25
As3 Zn1 Zn2 57.90(5) 25 25
As3 Zn1 Zn2 125.97(3) 25_455 25
As2 Zn1 Zn2 52.95(6) . 25_445
As3 Zn1 Zn2 57.90(5) 25_445 25_445
As3 Zn1 Zn2 125.97(3) 25 25_445
As3 Zn1 Zn2 125.97(3) 25_455 25_445
Zn2 Zn1 Zn2 87.45(8) 25 25_445
As2 Zn1 Zn2 52.95(6) . 25_455
As3 Zn1 Zn2 125.97(3) 25_445 25_455
As3 Zn1 Zn2 125.97(3) 25 25_455
As3 Zn1 Zn2 57.90(5) 25_455 25_455
Zn2 Zn1 Zn2 87.45(8) 25 25_455
Zn2 Zn1 Zn2 87.45(8) 25_445 25_455
As2 Zn1 Gd2 138.34(2) . 13_444
As3 Zn1 Gd2 54.80(3) 25_445 13_444
As3 Zn1 Gd2 110.81(7) 25 13_444
As3 Zn1 Gd2 54.80(3) 25_455 13_444
Zn2 Zn1 Gd2 168.71(7) 25 13_444
Zn2 Zn1 Gd2 100.66(4) 25_445 13_444
Zn2 Zn1 Gd2 100.66(4) 25_455 13_444
As2 Zn1 Gd2 138.34(2) . 13_554
As3 Zn1 Gd2 110.81(7) 25_445 13_554
As3 Zn1 Gd2 54.80(3) 25 13_554
As3 Zn1 Gd2 54.80(3) 25_455 13_554
Zn2 Zn1 Gd2 100.66(4) 25 13_554
Zn2 Zn1 Gd2 168.71(7) 25_445 13_554
Zn2 Zn1 Gd2 100.66(4) 25_455 13_554
Gd2 Zn1 Gd2 70.28(4) 13_444 13_554
As2 Zn1 Gd2 138.34(2) . 13_544
As3 Zn1 Gd2 54.80(3) 25_445 13_544
As3 Zn1 Gd2 54.80(3) 25 13_544
As3 Zn1 Gd2 110.81(7) 25_455 13_544
Zn2 Zn1 Gd2 100.66(4) 25 13_544
Zn2 Zn1 Gd2 100.66(4) 25_445 13_544
Zn2 Zn1 Gd2 168.71(7) 25_455 13_544
Gd2 Zn1 Gd2 70.28(4) 13_444 13_544
Gd2 Zn1 Gd2 70.28(4) 13_554 13_544
Mn2 Zn2 As2 73.30(7) . 25_445
Mn2 Zn2 As2 73.30(7) . 25
As2 Zn2 As2 112.09(6) 25_445 25
Mn2 Zn2 As2 73.30(7) . 25_455
As2 Zn2 As2 112.09(6) 25_445 25_455
As2 Zn2 As2 112.09(6) 25 25_455
Mn2 Zn2 As3 180.0 . .
As2 Zn2 As3 106.70(7) 25_445 .
As2 Zn2 As3 106.70(7) 25 .
As2 Zn2 As3 106.70(7) 25_455 .
Mn2 Zn2 Zn1 127.05(6) . 25
As2 Zn2 Zn1 123.74(4) 25_445 25
As2 Zn2 Zn1 53.76(5) 25 25
As2 Zn2 Zn1 123.74(4) 25_455 25
As3 Zn2 Zn1 52.95(6) . 25
Mn2 Zn2 Zn1 127.05(5) . 25_445
As2 Zn2 Zn1 53.76(5) 25_445 25_445
As2 Zn2 Zn1 123.74(4) 25 25_445
As2 Zn2 Zn1 123.74(4) 25_455 25_445
As3 Zn2 Zn1 52.95(6) . 25_445
Zn1 Zn2 Zn1 87.44(8) 25 25_445
Mn2 Zn2 Zn1 127.05(6) . 25_455
As2 Zn2 Zn1 123.74(4) 25_445 25_455
As2 Zn2 Zn1 123.74(4) 25 25_455
As2 Zn2 Zn1 53.76(5) 25_455 25_455
As3 Zn2 Zn1 52.95(6) . 25_455
Zn1 Zn2 Zn1 87.44(8) 25 25_455
Zn1 Zn2 Zn1 87.44(8) 25_445 25_455
Mn2 Zn2 Gd3 45.99(4) . 13_444
As2 Zn2 Gd3 57.03(4) 25_445 13_444
As2 Zn2 Gd3 119.29(11) 25 13_444
As2 Zn2 Gd3 57.04(4) 25_455 13_444
As3 Zn2 Gd3 134.01(4) . 13_444
Zn1 Zn2 Gd3 173.04(9) 25 13_444
Zn1 Zn2 Gd3 97.56(3) 25_445 13_444
Zn1 Zn2 Gd3 97.56(3) 25_455 13_444
Mn2 Zn2 Gd3 45.99(4) . 13_554
As2 Zn2 Gd3 119.29(11) 25_445 13_554
As2 Zn2 Gd3 57.03(4) 25 13_554
As2 Zn2 Gd3 57.04(4) 25_455 13_554
As3 Zn2 Gd3 134.01(4) . 13_554
Zn1 Zn2 Gd3 97.56(3) 25 13_554
Zn1 Zn2 Gd3 173.04(9) 25_445 13_554
Zn1 Zn2 Gd3 97.56(3) 25_455 13_554
Gd3 Zn2 Gd3 77.05(6) 13_444 13_554
Mn2 Zn2 Gd3 45.99(4) . 13_544
As2 Zn2 Gd3 57.03(4) 25_445 13_544
As2 Zn2 Gd3 57.03(4) 25 13_544
As2 Zn2 Gd3 119.29(11) 25_455 13_544
As3 Zn2 Gd3 134.01(4) . 13_544
Zn1 Zn2 Gd3 97.56(3) 25 13_544
Zn1 Zn2 Gd3 97.56(3) 25_445 13_544
Zn1 Zn2 Gd3 173.04(9) 25_455 13_544
Gd3 Zn2 Gd3 77.05(6) 13_444 13_544
Gd3 Zn2 Gd3 77.05(6) 13_554 13_544
Zn2 Mn2 As2 80.1(2) . 25
Zn2 Mn2 As2 80.1(2) . 25_445
As2 Mn2 As2 117.09(12) 25 25_445
Zn2 Mn2 As2 80.1(2) . 25_455
As2 Mn2 As2 117.09(12) 25 25_455
As2 Mn2 As2 117.09(12) 25_445 25_455
Zn2 Mn2 Gd3 116.15(17) . 13_444
As2 Mn2 Gd3 163.8(4) 25 13_444
As2 Mn2 Gd3 68.52(5) 25_445 13_444
As2 Mn2 Gd3 68.52(5) 25_455 13_444
Zn2 Mn2 Gd3 116.15(17) . 13_554
As2 Mn2 Gd3 68.52(5) 25 13_554
As2 Mn2 Gd3 163.8(4) 25_445 13_554
As2 Mn2 Gd3 68.52(5) 25_455 13_554
Gd3 Mn2 Gd3 102.0(2) 13_444 13_554
Zn2 Mn2 Gd3 116.15(17) . 13_544
As2 Mn2 Gd3 68.52(5) 25 13_544
As2 Mn2 Gd3 68.52(5) 25_445 13_544
As2 Mn2 Gd3 163.8(4) 25_455 13_544
Gd3 Mn2 Gd3 102.0(2) 13_444 13_544
Gd3 Mn2 Gd3 102.0(2) 13_554 13_544
Zn2 Mn2 As2 180.0 . .
As2 Mn2 As2 99.9(2) 25 .
As2 Mn2 As2 99.9(2) 25_445 .
As2 Mn2 As2 99.9(2) 25_455 .
Gd3 Mn2 As2 63.85(17) 13_444 .
Gd3 Mn2 As2 63.85(17) 13_554 .
Gd3 Mn2 As2 63.85(17) 13_544 .
Gd2 As1 Gd2 91.13(3) 13_554 13_444
Gd2 As1 Gd2 91.13(3) 13_554 13_544
Gd2 As1 Gd2 91.13(3) 13_444 13_544
Gd2 As1 Gd1 178.60(4) 13_554 25_445
Gd2 As1 Gd1 89.848(18) 13_444 25_445
Gd2 As1 Gd1 89.848(18) 13_544 25_445
Gd2 As1 Gd1 89.848(18) 13_554 25
Gd2 As1 Gd1 178.60(4) 13_444 25
Gd2 As1 Gd1 89.848(18) 13_544 25
Gd1 As1 Gd1 89.16(3) 25_445 25
Gd2 As1 Gd1 89.848(18) 13_554 25_455
Gd2 As1 Gd1 89.848(18) 13_444 25_455
Gd2 As1 Gd1 178.60(4) 13_544 25_455
Gd1 As1 Gd1 89.16(3) 25_445 25_455
Gd1 As1 Gd1 89.16(3) 25 25_455
Mn2 As2 Mn2 117.09(12) 25 25_445
Mn2 As2 Mn2 117.09(12) 25 25_455
Mn2 As2 Mn2 117.09(12) 25_445 25_455
Mn2 As2 Zn2 121.42(5) 25 25_445
Mn2 As2 Zn2 26.6(2) 25_445 25_445
Mn2 As2 Zn2 121.42(5) 25_455 25_445
Mn2 As2 Zn2 26.6(2) 25 25
Mn2 As2 Zn2 121.42(5) 25_445 25
Mn2 As2 Zn2 121.42(5) 25_455 25
Zn2 As2 Zn2 112.09(6) 25_445 25
Mn2 As2 Zn2 121.42(5) 25 25_455
Mn2 As2 Zn2 121.42(5) 25_445 25_455
Mn2 As2 Zn2 26.6(2) 25_455 25_455
Zn2 As2 Zn2 112.09(6) 25_445 25_455
Zn2 As2 Zn2 112.09(6) 25 25_455
Mn2 As2 Zn1 99.9(2) 25 .
Mn2 As2 Zn1 99.9(2) 25_445 .
Mn2 As2 Zn1 99.9(2) 25_455 .
Zn2 As2 Zn1 73.30(7) 25_445 .
Zn2 As2 Zn1 73.30(7) 25 .
Zn2 As2 Zn1 73.30(7) 25_455 .
Mn2 As2 Mn2 80.1(2) 25 .
Mn2 As2 Mn2 80.1(2) 25_445 .
Mn2 As2 Mn2 80.1(2) 25_455 .
Zn2 As2 Mn2 106.70(7) 25_445 .
Zn2 As2 Mn2 106.70(7) 25 .
Zn2 As2 Mn2 106.70(7) 25_455 .
Zn1 As2 Mn2 180.0 . .
Mn2 As2 Gd3 59.63(12) 25 13_554
Mn2 As2 Gd3 136.4(2) 25_445 13_554
Mn2 As2 Gd3 59.63(12) 25_455 13_554
Zn2 As2 Gd3 163.05(8) 25_445 13_554
Zn2 As2 Gd3 76.15(4) 25 13_554
Zn2 As2 Gd3 76.15(4) 25_455 13_554
Zn1 As2 Gd3 123.65(3) . 13_554
Mn2 As2 Gd3 56.35(2) . 13_554
Mn2 As2 Gd3 136.4(2) 25 13_444
Mn2 As2 Gd3 59.63(12) 25_445 13_444
Mn2 As2 Gd3 59.63(12) 25_455 13_444
Zn2 As2 Gd3 76.15(4) 25_445 13_444
Zn2 As2 Gd3 163.05(8) 25 13_444
Zn2 As2 Gd3 76.15(4) 25_455 13_444
Zn1 As2 Gd3 123.65(2) . 13_444
Mn2 As2 Gd3 56.35(2) . 13_444
Gd3 As2 Gd3 92.26(3) 13_554 13_444
Mn2 As2 Gd3 59.63(12) 25 13_544
Mn2 As2 Gd3 59.63(12) 25_445 13_544
Mn2 As2 Gd3 136.4(2) 25_455 13_544
Zn2 As2 Gd3 76.15(4) 25_445 13_544
Zn2 As2 Gd3 76.15(4) 25 13_544
Zn2 As2 Gd3 163.05(8) 25_455 13_544
Zn1 As2 Gd3 123.65(2) . 13_544
Mn2 As2 Gd3 56.35(3) . 13_544
Gd3 As2 Gd3 92.26(3) 13_554 13_544
Gd3 As2 Gd3 92.26(3) 13_444 13_544
Zn1 As3 Zn1 108.07(5) 25_445 25
Zn1 As3 Zn1 108.07(5) 25_445 25_455
Zn1 As3 Zn1 108.07(5) 25 25_455
Zn1 As3 Zn2 69.16(5) 25_445 .
Zn1 As3 Zn2 69.16(5) 25 .
Zn1 As3 Zn2 69.16(5) 25_455 .
Zn1 As3 Gd2 164.23(6) 25_445 31
Zn1 As3 Gd2 80.63(3) 25 31
Zn1 As3 Gd2 80.63(3) 25_455 31
Zn2 As3 Gd2 126.61(2) . 31
Zn1 As3 Gd2 80.63(3) 25_445 31_445
Zn1 As3 Gd2 164.23(6) 25 31_445
Zn1 As3 Gd2 80.63(3) 25_455 31_445
Zn2 As3 Gd2 126.61(2) . 31_445
Gd2 As3 Gd2 88.08(3) 31 31_445
Zn1 As3 Gd2 80.63(3) 25_445 31_545
Zn1 As3 Gd2 80.63(3) 25 31_545
Zn1 As3 Gd2 164.23(6) 25_455 31_545
Zn2 As3 Gd2 126.61(2) . 31_545
Gd2 As3 Gd2 88.08(3) 31 31_545
Gd2 As3 Gd2 88.08(4) 31_445 31_545
Gd1 As4 Gd1 90.57(3) 31 31_445
Gd1 As4 Gd1 90.57(3) 31 31_545
Gd1 As4 Gd1 90.57(3) 31_445 31_545
Gd1 As4 Gd4 179.50(4) 31 7_445
Gd1 As4 Gd4 89.781(17) 31_445 7_445
Gd1 As4 Gd4 89.782(17) 31_545 7_445
Gd1 As4 Gd4 89.781(17) 31 7
Gd1 As4 Gd4 179.50(4) 31_445 7
Gd1 As4 Gd4 89.782(17) 31_545 7
Gd4 As4 Gd4 89.86(3) 7_445 7
Gd1 As4 Gd4 89.782(17) 31 7_455
Gd1 As4 Gd4 89.782(17) 31_445 7_455
Gd1 As4 Gd4 179.50(4) 31_545 7_455
Gd4 As4 Gd4 89.86(3) 7_445 7_455
Gd4 As4 Gd4 89.86(3) 7 7_455

loop_
_geom_bond_atom_site_label_1
_geom_bond_atom_site_label_2
_geom_bond_distance
_geom_bond_site_symmetry_2
Gd1 As4 2.9128(10) 31
Gd1 As4 2.9128(10) 31_445
Gd1 As4 2.9129(10) 31_545
Gd1 As1 2.9491(10) 25_445
Gd1 As1 2.9491(10) 25
Gd1 As1 2.9491(10) 25_455
Gd2 As1 2.8987(10) 7_445
Gd2 As1 2.8987(10) 7
Gd2 As1 2.8988(10) 7_455
Gd2 As3 2.9777(11) 31
Gd2 As3 2.9777(10) 31_445
Gd2 As3 2.9777(10) 31_545
Gd2 Zn1 3.5957(17) 7
Gd2 Zn1 3.5957(17) 7_445
Gd2 Zn1 3.5957(17) 7_455
Gd3 Mn2 2.662(4) 31_445
Gd3 Mn2 2.662(4) 7
Gd3 Mn2 2.662(4) 31
Gd3 Mn2 2.662(4) 7_445
Gd3 Mn2 2.662(4) 31_545
Gd3 Mn2 2.662(4) 7_455
Gd3 As2 2.8712(10) 31
Gd3 As2 2.8712(10) 7_445
Gd3 As2 2.8712(10) 31_445
Gd3 As2 2.8712(10) 7
Gd3 As2 2.8712(10) 31_545
Gd3 As2 2.8712(10) 7_455
Gd4 As4 2.9308(9) 25_445
Gd4 As4 2.9308(9) 13_554
Gd4 As4 2.9308(9) 25
Gd4 As4 2.9308(9) 13_444
Gd4 As4 2.9309(9) 13_544
Gd4 As4 2.9309(9) 25_455
Zn1 As2 2.522(2) .
Zn1 As3 2.5575(11) 25_445
Zn1 As3 2.5575(11) 25
Zn1 As3 2.5575(11) 25_455
Zn1 Zn2 2.995(2) 25
Zn1 Zn2 2.995(2) 25_445
Zn1 Zn2 2.995(2) 25_455
Zn1 Gd2 3.5960(17) 13_444
Zn1 Gd2 3.5960(17) 13_554
Zn1 Gd2 3.5960(17) 13_544
Zn2 Mn2 1.136(9) .
Zn2 As2 2.4954(11) 25_445
Zn2 As2 2.4954(11) 25
Zn2 As2 2.4954(11) 25_455
Zn2 As3 2.715(3) .
Zn2 Zn1 2.995(2) 25
Zn2 Zn1 2.995(2) 25_445
Zn2 Zn1 2.995(2) 25_455
Zn2 Gd3 3.323(2) 13_444
Zn2 Gd3 3.323(2) 13_554
Zn2 Gd3 3.323(2) 13_544
Mn2 As2 2.4264(18) 25
Mn2 As2 2.4264(18) 25_445
Mn2 As2 2.4265(18) 25_455
Mn2 Gd3 2.663(4) 13_444
Mn2 Gd3 2.663(4) 13_554
Mn2 Gd3 2.663(4) 13_544
Mn2 As2 2.764(9) .
As1 Gd2 2.8988(10) 13_554
As1 Gd2 2.8988(10) 13_444
As1 Gd2 2.8988(10) 13_544
As1 Gd1 2.9491(10) 25_445
As1 Gd1 2.9491(10) 25
As1 Gd1 2.9491(10) 25_455
As2 Mn2 2.4265(18) 25
As2 Mn2 2.4265(18) 25_445
As2 Mn2 2.4265(18) 25_455
As2 Zn2 2.4954(11) 25_445
As2 Zn2 2.4954(11) 25
As2 Zn2 2.4954(11) 25_455
As2 Gd3 2.8712(10) 13_554
As2 Gd3 2.8712(10) 13_444
As2 Gd3 2.8712(10) 13_544
As3 Zn1 2.5575(11) 25_445
As3 Zn1 2.5575(11) 25
As3 Zn1 2.5575(11) 25_455
As3 Gd2 2.9777(10) 31
As3 Gd2 2.9777(10) 31_445
As3 Gd2 2.9777(10) 31_545
As4 Gd1 2.9128(10) 31
As4 Gd1 2.9128(10) 31_445
As4 Gd1 2.9128(10) 31_545
As4 Gd4 2.9308(9) 7_445
As4 Gd4 2.9308(9) 7
As4 Gd4 2.9308(9) 7_455
